data_4303429
loop_
_publ_author_name
'Meghan A. Dureen'
'Gregory C. Welch'
'Thomas M. Gilbert'
'Douglas W. Stephan'

_publ_section_title
;
Heterolytic Cleavage of Disulfides by Frustrated Lewis Pairs
;
_journal_name_full 'Inorganic Chemistry'
_journal_page_first 9910
_journal_page_last 9917
_journal_paper_doi 10.1021/ic901590s
_journal_volume 48
_journal_year 2009
_chemical_formula_sum 'C44 H41 B F15 P S2'
_chemical_formula_weight 960.67
_space_group_IT_number 2
_symmetry_cell_setting triclinic
_symmetry_space_group_name_Hall '-P 1'
_symmetry_space_group_name_H-M 'P -1'
_atom_sites_solution_hydrogens geom
_atom_sites_solution_primary direct
_atom_sites_solution_secondary difmap
_audit_creation_method SHELXL-97
_cell_angle_alpha 70.79(3)
_cell_angle_beta 73.62(3)
_cell_angle_gamma 73.93(3)
_cell_formula_units_Z 2
_cell_length_a 11.968(2)
_cell_length_b 13.989(3)
_cell_length_c 14.243(3)
_cell_measurement_reflns_used 15070
_cell_measurement_temperature 293(2)
_cell_measurement_theta_max 27.48
_cell_measurement_theta_min 2.55
_cell_volume 2115.4(9)
_computing_cell_refinement 'Bruker XSCANS'
_computing_data_collection 'Bruker XSCANS'
_computing_data_reduction 'Bruker SHELXTL'
_computing_molecular_graphics 'Bruker SHELXTL'
_computing_publication_material 'Bruker SHELXTL'
_computing_structure_refinement 'SHELXL-97 (Sheldrick, 1997)'
_computing_structure_solution 'SHELXS-97 (Sheldrick, 1990)'
_diffrn_ambient_temperature 293(2)
_diffrn_measured_fraction_theta_full 0.991
_diffrn_measured_fraction_theta_max 0.991
_diffrn_measurement_device_type 'Bruker P4'
_diffrn_measurement_method '\w scans'
_diffrn_radiation_monochromator graphite
_diffrn_radiation_source 'fine-focus sealed tube'
_diffrn_radiation_type MoK\a
_diffrn_radiation_wavelength 0.71073
_diffrn_reflns_av_R_equivalents 0.0748
_diffrn_reflns_av_sigmaI/netI 0.0770
_diffrn_reflns_limit_h_max 15
_diffrn_reflns_limit_h_min -15
_diffrn_reflns_limit_k_max 18
_diffrn_reflns_limit_k_min -17
_diffrn_reflns_limit_l_max 18
_diffrn_reflns_limit_l_min -16
_diffrn_reflns_number 27926
_diffrn_reflns_theta_full 27.48
_diffrn_reflns_theta_max 27.48
_diffrn_reflns_theta_min 2.63
_diffrn_standards_interval_count 101
_diffrn_standards_interval_time 121
_diffrn_standards_number 212
_exptl_absorpt_coefficient_mu 0.263
_exptl_absorpt_correction_T_max 0.974
_exptl_absorpt_correction_T_min 0.947
_exptl_absorpt_correction_type multi-scan
_exptl_absorpt_process_details 'Sortav (Blessing 1995)'
_exptl_crystal_colour colourless
_exptl_crystal_density_diffrn 1.508
_exptl_crystal_density_method 'not measured'
_exptl_crystal_description block
_exptl_crystal_F_000 984
_exptl_crystal_size_max 0.2
_exptl_crystal_size_mid 0.2
_exptl_crystal_size_min 0.1
_refine_diff_density_max 0.585
_refine_diff_density_min -0.376
_refine_diff_density_rms 0.070
_refine_ls_extinction_method none
_refine_ls_goodness_of_fit_ref 1.048
_refine_ls_hydrogen_treatment constr
_refine_ls_matrix_type full
_refine_ls_number_parameters 568
_refine_ls_number_reflns 9621
_refine_ls_number_restraints 0
_refine_ls_restrained_S_all 1.048
_refine_ls_R_factor_all 0.1033
_refine_ls_R_factor_gt 0.0540
_refine_ls_shift/su_max 0.000
_refine_ls_shift/su_mean 0.000
_refine_ls_structure_factor_coef Fsqd
_refine_ls_weighting_details 'calc w=1/[\s^2^(Fo^2^)+(0.0768P)^2^+0.1352P] where P=(Fo^2^+2Fc^2^)/3'
_refine_ls_weighting_scheme calc
_refine_ls_wR_factor_gt 0.1317
_refine_ls_wR_factor_ref 0.1550
_reflns_number_gt 6010
_reflns_number_total 9621
_reflns_threshold_expression >2sigma(I)
_cod_data_source_file ic901590s_si_002_2.cif
_cod_data_source_block '[tBu3PStol][tolSB(C6F5)3]'
_cod_depositor_comments
;
The following automatic conversions were performed:
'_symmetry_cell_setting' value 'Triclinic' changed to 'triclinic'
according to '/home/saulius/struct/CIF-dictionaries/cif_core.dic'
dictionary named 'cif_core.dic' version 2.4.1 from 2010-06-29.

Automatic conversion script
Id: cif_fix_enum 1527 2010-12-29 10:47:43Z saulius 
;
_cod_original_cell_volume 2115.4(7)
_cod_database_code 4303429

loop_
_symmetry_equiv_pos_as_xyz
'x, y, z'
'-x, -y, -z'

loop_
_atom_site_label
_atom_site_type_symbol
_atom_site_fract_x
_atom_site_fract_y
_atom_site_fract_z
_atom_site_U_iso_or_equiv
_atom_site_adp_type
_atom_site_occupancy
_atom_site_symmetry_multiplicity
_atom_site_calc_flag
_atom_site_refinement_flags
_atom_site_disorder_assembly
_atom_site_disorder_group
S1 S 0.12528(6) 0.05494(6) 0.44109(5) 0.03615(19) Uani 1 1 d . . .
S2 S 0.79536(6) 0.75294(5) 0.30930(6) 0.03510(18) Uani 1 1 d . . .
P1 P 0.25864(6) 0.11365(5) 0.32223(5) 0.02733(17) Uani 1 1 d . . .
F5 F 0.72678(13) 0.46264(11) 0.23819(12) 0.0375(4) Uani 1 1 d . . .
F11 F 0.88719(13) 0.61904(12) 0.05678(12) 0.0376(4) Uani 1 1 d . . .
F6 F 0.57543(13) 0.68295(12) 0.42057(13) 0.0403(4) Uani 1 1 d . . .
F10 F 0.89319(13) 0.39970(11) 0.37519(12) 0.0372(4) Uani 1 1 d . . .
F2 F 0.49593(13) 0.83773(12) 0.04967(13) 0.0449(4) Uani 1 1 d . . .
F1 F 0.64858(13) 0.82946(11) 0.15254(13) 0.0394(4) Uani 1 1 d . . .
F12 F 1.11225(14) 0.57940(13) -0.03159(13) 0.0469(4) Uani 1 1 d . . .
F9 F 0.80984(14) 0.29089(12) 0.56050(13) 0.0436(4) Uani 1 1 d . . .
F15 F 0.99900(13) 0.55512(12) 0.37023(12) 0.0406(4) Uani 1 1 d . . .
F14 F 1.22539(14) 0.52450(13) 0.27571(14) 0.0492(5) Uani 1 1 d . . .
F7 F 0.49386(14) 0.57138(13) 0.60682(13) 0.0491(4) Uani 1 1 d . . .
F4 F 0.56630(15) 0.47438(13) 0.13532(14) 0.0500(5) Uani 1 1 d . . .
F8 F 0.60960(16) 0.37238(14) 0.67922(13) 0.0505(4) Uani 1 1 d . . .
F3 F 0.45165(15) 0.66306(14) 0.03561(15) 0.0557(5) Uani 1 1 d . . .
F13 F 1.28687(14) 0.53067(14) 0.07462(15) 0.0557(5) Uani 1 1 d . . .
B1 B 0.7909(3) 0.6264(2) 0.2765(2) 0.0306(7) Uani 1 1 d . . .
C1 C 0.1821(2) -0.0253(2) 0.5509(2) 0.0315(6) Uani 1 1 d . . .
C2 C 0.1963(2) 0.0142(2) 0.6226(2) 0.0331(6) Uani 1 1 d . . .
H2A H 0.1851 0.0853 0.6113 0.040 Uiso 1 1 calc R . .
C8 C 0.3911(2) 0.0073(2) 0.2961(2) 0.0313(6) Uani 1 1 d . . .
C3 C 0.2275(2) -0.0530(2) 0.7121(2) 0.0357(6) Uani 1 1 d . . .
H3A H 0.2377 -0.0260 0.7600 0.043 Uiso 1 1 calc R . .
C4 C 0.2437(2) -0.1594(2) 0.7316(2) 0.0358(6) Uani 1 1 d . . .
C12 C 0.3015(2) 0.2213(2) 0.3498(2) 0.0341(6) Uani 1 1 d . . .
C11 C 0.4416(2) -0.0558(2) 0.3913(2) 0.0412(7) Uani 1 1 d . . .
H11A H 0.5082 -0.1086 0.3744 0.062 Uiso 1 1 calc R . .
H11B H 0.3812 -0.0873 0.4430 0.062 Uiso 1 1 calc R . .
H11C H 0.4670 -0.0110 0.4161 0.062 Uiso 1 1 calc R . .
C14 C 0.3947(2) 0.1761(2) 0.4172(2) 0.0407(7) Uani 1 1 d . . .
H14A H 0.4155 0.2313 0.4303 0.061 Uiso 1 1 calc R . .
H14B H 0.4644 0.1375 0.3829 0.061 Uiso 1 1 calc R . .
H14C H 0.3621 0.1313 0.4805 0.061 Uiso 1 1 calc R . .
C15 C 0.1930(3) 0.2822(2) 0.4083(2) 0.0413(7) Uani 1 1 d . . .
H15A H 0.2162 0.3361 0.4216 0.062 Uiso 1 1 calc R . .
H15B H 0.1620 0.2365 0.4715 0.062 Uiso 1 1 calc R . .
H15C H 0.1330 0.3121 0.3684 0.062 Uiso 1 1 calc R . .
C6 C 0.1965(2) -0.1326(2) 0.5699(2) 0.0376(7) Uani 1 1 d . . .
H6A H 0.1850 -0.1596 0.5226 0.045 Uiso 1 1 calc R . .
C9 C 0.4919(2) 0.0533(2) 0.2134(2) 0.0391(7) Uani 1 1 d . . .
H9A H 0.5583 -0.0015 0.2011 0.059 Uiso 1 1 calc R . .
H9B H 0.5163 0.1003 0.2360 0.059 Uiso 1 1 calc R . .
H9C H 0.4638 0.0895 0.1517 0.059 Uiso 1 1 calc R . .
C13 C 0.3558(3) 0.2955(2) 0.2502(2) 0.0414(7) Uani 1 1 d . . .
H13A H 0.3769 0.3490 0.2661 0.062 Uiso 1 1 calc R . .
H13B H 0.2986 0.3260 0.2076 0.062 Uiso 1 1 calc R . .
H13C H 0.4256 0.2575 0.2152 0.062 Uiso 1 1 calc R . .
C5 C 0.2275(2) -0.1975(2) 0.6587(2) 0.0389(7) Uani 1 1 d . . .
H5A H 0.2380 -0.2685 0.6704 0.047 Uiso 1 1 calc R . .
C7 C 0.2750(3) -0.2324(2) 0.8293(3) 0.0506(8) Uani 1 1 d . . .
H7A H 0.2827 -0.3023 0.8285 0.076 Uiso 1 1 calc R . .
H7B H 0.2133 -0.2178 0.8857 0.076 Uiso 1 1 calc R . .
H7C H 0.3489 -0.2236 0.8360 0.076 Uiso 1 1 calc R . .
C10 C 0.3535(2) -0.0686(2) 0.2596(3) 0.0436(7) Uani 1 1 d . . .
H10A H 0.4207 -0.1225 0.2466 0.065 Uiso 1 1 calc R . .
H10B H 0.3246 -0.0325 0.1983 0.065 Uiso 1 1 calc R . .
H10C H 0.2917 -0.0983 0.3112 0.065 Uiso 1 1 calc R . .
C20 C 0.9215(2) 0.79761(19) 0.2224(2) 0.0321(6) Uani 1 1 d . . .
C39 C 0.9279(2) 0.58645(19) 0.2205(2) 0.0286(6) Uani 1 1 d . . .
C27 C 0.6943(2) 0.64420(19) 0.2065(2) 0.0283(6) Uani 1 1 d . . .
C44 C 1.0218(2) 0.5605(2) 0.2702(2) 0.0320(6) Uani 1 1 d . . .
C22 C 1.0262(2) 0.8716(2) 0.0533(2) 0.0374(7) Uani 1 1 d . . .
H22A H 1.0280 0.8966 -0.0161 0.045 Uiso 1 1 calc R . .
C37 C 0.7528(2) 0.3892(2) 0.5250(2) 0.0342(6) Uani 1 1 d . . .
C32 C 0.6682(2) 0.5584(2) 0.1949(2) 0.0309(6) Uani 1 1 d . . .
C38 C 0.7949(2) 0.4488(2) 0.4301(2) 0.0300(6) Uani 1 1 d . . .
C40 C 0.9659(2) 0.59143(19) 0.1182(2) 0.0292(6) Uani 1 1 d . . .
C42 C 1.1719(2) 0.5483(2) 0.1213(2) 0.0384(7) Uani 1 1 d . . .
C33 C 0.7435(2) 0.55032(19) 0.3887(2) 0.0284(6) Uani 1 1 d . . .
C34 C 0.6394(2) 0.5863(2) 0.4529(2) 0.0325(6) Uani 1 1 d . . .
C28 C 0.6318(2) 0.7370(2) 0.1555(2) 0.0306(6) Uani 1 1 d . . .
C23 C 1.1230(2) 0.8710(2) 0.0900(2) 0.0378(7) Uani 1 1 d . . .
C31 C 0.5876(2) 0.5620(2) 0.1405(2) 0.0357(6) Uani 1 1 d . . .
C29 C 0.5516(2) 0.7436(2) 0.0985(2) 0.0347(6) Uani 1 1 d . . .
C21 C 0.9278(2) 0.8355(2) 0.1187(2) 0.0354(6) Uani 1 1 d . . .
H21A H 0.8645 0.8367 0.0923 0.042 Uiso 1 1 calc R . .
C41 C 1.0843(2) 0.5721(2) 0.0685(2) 0.0361(7) Uani 1 1 d . . .
C35 C 0.5943(2) 0.5293(2) 0.5492(2) 0.0353(6) Uani 1 1 d . . .
C43 C 1.1400(2) 0.5438(2) 0.2229(2) 0.0354(7) Uani 1 1 d . . .
C24 C 1.1176(3) 0.8310(2) 0.1937(2) 0.0402(7) Uani 1 1 d . . .
H24A H 1.1815 0.8285 0.2200 0.048 Uiso 1 1 calc R . .
C30 C 0.5290(2) 0.6555(2) 0.0913(2) 0.0377(7) Uani 1 1 d . . .
C36 C 0.6510(3) 0.4307(2) 0.5859(2) 0.0372(7) Uani 1 1 d . . .
C25 C 1.0187(2) 0.7945(2) 0.2591(2) 0.0377(7) Uani 1 1 d . . .
H25A H 1.0176 0.7677 0.3284 0.045 Uiso 1 1 calc R . .
C26 C 1.2283(3) 0.9138(3) 0.0184(3) 0.0496(8) Uani 1 1 d . . .
H26A H 1.2863 0.9072 0.0562 0.074 Uiso 1 1 calc R . .
H26B H 1.2026 0.9854 -0.0147 0.074 Uiso 1 1 calc R . .
H26C H 1.2631 0.8759 -0.0317 0.074 Uiso 1 1 calc R . .
C16 C 0.1690(2) 0.1669(2) 0.2176(2) 0.0339(6) Uani 1 1 d . . .
C17 C 0.0786(2) 0.2665(2) 0.2312(2) 0.0408(7) Uani 1 1 d . . .
H17A H 0.0346 0.2924 0.1781 0.061 Uiso 1 1 calc R . .
H17B H 0.1201 0.3176 0.2281 0.061 Uiso 1 1 calc R . .
H17C H 0.0249 0.2517 0.2960 0.061 Uiso 1 1 calc R . .
C18 C 0.0961(2) 0.0896(2) 0.2219(2) 0.0408(7) Uani 1 1 d . . .
H18A H 0.0522 0.1183 0.1685 0.061 Uiso 1 1 calc R . .
H18B H 0.0417 0.0764 0.2865 0.061 Uiso 1 1 calc R . .
H18C H 0.1489 0.0261 0.2133 0.061 Uiso 1 1 calc R . .
C19 C 0.2513(2) 0.1895(2) 0.1125(2) 0.0424(7) Uani 1 1 d . . .
H19A H 0.2047 0.2162 0.0611 0.064 Uiso 1 1 calc R . .
H19B H 0.3057 0.1269 0.1030 0.064 Uiso 1 1 calc R . .
H19C H 0.2952 0.2397 0.1075 0.064 Uiso 1 1 calc R . .

loop_
_atom_site_aniso_label
_atom_site_aniso_U_11
_atom_site_aniso_U_22
_atom_site_aniso_U_33
_atom_site_aniso_U_23
_atom_site_aniso_U_13
_atom_site_aniso_U_12
S1 0.0337(4) 0.0416(4) 0.0307(4) -0.0048(3) -0.0076(3) -0.0091(3)
S2 0.0432(4) 0.0307(4) 0.0343(4) -0.0148(3) -0.0063(3) -0.0067(3)
P1 0.0285(3) 0.0276(4) 0.0259(4) -0.0082(3) -0.0071(3) -0.0032(3)
F5 0.0514(9) 0.0246(8) 0.0382(10) -0.0095(7) -0.0144(8) -0.0041(7)
F11 0.0404(8) 0.0424(9) 0.0280(9) -0.0095(7) -0.0076(7) -0.0049(7)
F6 0.0381(8) 0.0336(9) 0.0448(10) -0.0156(8) -0.0052(7) 0.0021(7)
F10 0.0392(8) 0.0294(8) 0.0358(10) -0.0091(7) -0.0053(7) 0.0021(7)
F2 0.0381(8) 0.0426(10) 0.0449(11) -0.0002(8) -0.0173(8) 0.0006(7)
F1 0.0396(8) 0.0244(8) 0.0526(11) -0.0075(7) -0.0150(8) -0.0019(6)
F12 0.0523(10) 0.0486(11) 0.0344(11) -0.0129(8) 0.0049(8) -0.0142(8)
F9 0.0596(10) 0.0309(9) 0.0385(10) -0.0017(7) -0.0178(8) -0.0081(8)
F15 0.0449(9) 0.0443(10) 0.0358(10) -0.0124(8) -0.0164(7) -0.0041(7)
F14 0.0390(9) 0.0474(10) 0.0668(13) -0.0169(9) -0.0213(8) -0.0057(8)
F7 0.0455(10) 0.0555(11) 0.0415(11) -0.0220(9) 0.0098(8) -0.0115(8)
F4 0.0644(11) 0.0433(10) 0.0548(12) -0.0161(9) -0.0223(9) -0.0175(9)
F8 0.0624(11) 0.0541(11) 0.0300(10) -0.0046(8) 0.0012(8) -0.0236(9)
F3 0.0570(11) 0.0636(12) 0.0574(12) -0.0109(10) -0.0318(9) -0.0158(9)
F13 0.0324(9) 0.0598(12) 0.0672(13) -0.0175(10) 0.0031(8) -0.0110(8)
B1 0.0379(16) 0.0252(16) 0.0301(18) -0.0112(13) -0.0092(13) -0.0022(12)
C1 0.0346(14) 0.0312(15) 0.0277(16) -0.0058(12) -0.0067(11) -0.0076(11)
C2 0.0366(14) 0.0289(14) 0.0336(17) -0.0090(13) -0.0080(12) -0.0052(11)
C8 0.0277(13) 0.0312(15) 0.0344(16) -0.0127(12) -0.0072(11) 0.0001(11)
C3 0.0375(15) 0.0374(16) 0.0336(17) -0.0105(13) -0.0075(12) -0.0088(12)
C4 0.0345(14) 0.0322(15) 0.0366(17) -0.0036(13) -0.0072(12) -0.0075(12)
C12 0.0369(15) 0.0297(15) 0.0380(17) -0.0119(13) -0.0098(12) -0.0052(12)
C11 0.0380(15) 0.0359(16) 0.0443(19) -0.0068(14) -0.0138(13) 0.0012(12)
C14 0.0458(16) 0.0421(17) 0.0434(19) -0.0167(14) -0.0181(14) -0.0083(13)
C15 0.0504(17) 0.0355(17) 0.0414(19) -0.0168(14) -0.0109(14) -0.0050(13)
C6 0.0438(16) 0.0352(16) 0.0375(18) -0.0146(14) -0.0056(13) -0.0112(13)
C9 0.0325(14) 0.0391(17) 0.0420(18) -0.0134(14) -0.0054(13) -0.0011(12)
C13 0.0442(16) 0.0335(16) 0.0440(19) -0.0076(14) -0.0065(14) -0.0100(13)
C5 0.0456(16) 0.0262(15) 0.0425(19) -0.0054(13) -0.0099(14) -0.0076(12)
C7 0.0592(19) 0.0418(18) 0.047(2) 0.0001(15) -0.0185(16) -0.0110(15)
C10 0.0412(16) 0.0360(17) 0.060(2) -0.0233(16) -0.0156(15) 0.0001(13)
C20 0.0396(15) 0.0196(13) 0.0427(18) -0.0133(12) -0.0141(13) -0.0032(11)
C39 0.0348(14) 0.0192(13) 0.0315(16) -0.0072(11) -0.0061(12) -0.0052(10)
C27 0.0284(13) 0.0265(14) 0.0259(15) -0.0076(11) -0.0012(11) -0.0033(11)
C44 0.0403(15) 0.0246(14) 0.0324(17) -0.0098(12) -0.0091(12) -0.0048(11)
C22 0.0394(15) 0.0409(17) 0.0352(17) -0.0098(13) -0.0125(13) -0.0091(13)
C37 0.0426(15) 0.0288(15) 0.0339(17) -0.0065(13) -0.0153(13) -0.0067(12)
C32 0.0350(14) 0.0275(14) 0.0275(15) -0.0073(12) -0.0056(11) -0.0031(11)
C38 0.0332(14) 0.0290(14) 0.0295(16) -0.0110(12) -0.0078(12) -0.0039(11)
C40 0.0353(14) 0.0245(14) 0.0282(16) -0.0074(11) -0.0066(12) -0.0064(11)
C42 0.0308(14) 0.0291(15) 0.052(2) -0.0117(14) 0.0016(13) -0.0104(11)
C33 0.0331(13) 0.0273(14) 0.0274(15) -0.0114(12) -0.0065(11) -0.0055(11)
C34 0.0359(14) 0.0276(14) 0.0358(17) -0.0129(13) -0.0097(12) -0.0020(11)
C28 0.0295(13) 0.0272(14) 0.0301(16) -0.0078(12) -0.0026(11) -0.0017(11)
C23 0.0381(15) 0.0311(15) 0.050(2) -0.0168(14) -0.0145(13) -0.0035(12)
C31 0.0398(15) 0.0362(16) 0.0338(17) -0.0119(13) -0.0040(13) -0.0127(13)
C29 0.0314(14) 0.0335(16) 0.0295(16) -0.0013(12) -0.0059(12) -0.0008(11)
C21 0.0395(15) 0.0343(16) 0.0380(18) -0.0098(13) -0.0158(13) -0.0087(12)
C41 0.0455(17) 0.0290(15) 0.0305(17) -0.0073(12) -0.0013(13) -0.0102(12)
C35 0.0342(14) 0.0423(17) 0.0333(17) -0.0194(14) -0.0013(12) -0.0086(13)
C43 0.0326(14) 0.0288(15) 0.048(2) -0.0113(13) -0.0137(13) -0.0044(11)
C24 0.0445(16) 0.0313(16) 0.053(2) -0.0133(14) -0.0243(15) -0.0038(13)
C30 0.0337(14) 0.0470(18) 0.0328(17) -0.0079(14) -0.0089(12) -0.0105(13)
C36 0.0461(16) 0.0427(18) 0.0257(16) -0.0070(13) -0.0048(13) -0.0191(14)
C25 0.0474(16) 0.0278(15) 0.0435(19) -0.0122(13) -0.0181(14) -0.0048(12)
C26 0.0418(17) 0.055(2) 0.058(2) -0.0174(17) -0.0123(15) -0.0154(15)
C16 0.0341(14) 0.0364(16) 0.0289(16) -0.0065(12) -0.0103(12) -0.0028(12)
C17 0.0374(15) 0.0402(17) 0.0413(19) -0.0067(14) -0.0179(13) 0.0023(13)
C18 0.0382(15) 0.0525(19) 0.0392(18) -0.0184(15) -0.0159(13) -0.0059(13)
C19 0.0418(16) 0.0512(19) 0.0282(17) -0.0061(14) -0.0103(13) -0.0028(14)

loop_
_atom_type_symbol
_atom_type_description
_atom_type_scat_dispersion_real
_atom_type_scat_dispersion_imag
_atom_type_scat_source
C C 0.0033 0.0016 'International Tables Vol C Tables 4.2.6.8 and 6.1.1.4'
H H 0.0000 0.0000 'International Tables Vol C Tables 4.2.6.8 and 6.1.1.4'
B B 0.0013 0.0007 'International Tables Vol C Tables 4.2.6.8 and 6.1.1.4'
F F 0.0171 0.0103 'International Tables Vol C Tables 4.2.6.8 and 6.1.1.4'
P P 0.1023 0.0942 'International Tables Vol C Tables 4.2.6.8 and 6.1.1.4'
S S 0.1246 0.1234 'International Tables Vol C Tables 4.2.6.8 and 6.1.1.4'

loop_
_geom_angle_atom_site_label_1
_geom_angle_atom_site_label_2
_geom_angle_atom_site_label_3
_geom_angle
_geom_angle_site_symmetry_1
_geom_angle_site_symmetry_3
_geom_angle_publ_flag
C1 S1 P1 111.99(9) . . ?
C20 S2 B1 104.95(13) . . ?
C8 P1 C12 112.50(11) . . ?
C8 P1 C16 112.76(12) . . ?
C12 P1 C16 111.49(12) . . ?
C8 P1 S1 111.38(9) . . ?
C12 P1 S1 110.17(10) . . ?
C16 P1 S1 97.63(9) . . ?
C39 B1 C33 115.3(2) . . ?
C39 B1 C27 112.4(2) . . ?
C33 B1 C27 106.7(2) . . ?
C39 B1 S2 104.65(17) . . ?
C33 B1 S2 103.13(18) . . ?
C27 B1 S2 114.44(19) . . ?
C2 C1 C6 119.7(3) . . ?
C2 C1 S1 122.5(2) . . ?
C6 C1 S1 117.2(2) . . ?
C1 C2 C3 119.5(3) . . ?
C10 C8 C11 107.0(2) . . ?
C10 C8 C9 109.1(2) . . ?
C11 C8 C9 108.0(2) . . ?
C10 C8 P1 109.62(17) . . ?
C11 C8 P1 112.56(19) . . ?
C9 C8 P1 110.47(18) . . ?
C4 C3 C2 121.6(3) . . ?
C3 C4 C5 118.0(3) . . ?
C3 C4 C7 121.8(3) . . ?
C5 C4 C7 120.2(3) . . ?
C15 C12 C14 107.0(2) . . ?
C15 C12 C13 109.8(2) . . ?
C14 C12 C13 107.9(2) . . ?
C15 C12 P1 110.55(18) . . ?
C14 C12 P1 110.50(18) . . ?
C13 C12 P1 110.99(19) . . ?
C5 C6 C1 119.8(3) . . ?
C6 C5 C4 121.5(3) . . ?
C21 C20 C25 117.9(3) . . ?
C21 C20 S2 122.8(2) . . ?
C25 C20 S2 119.3(2) . . ?
C40 C39 C44 112.9(2) . . ?
C40 C39 B1 125.1(2) . . ?
C44 C39 B1 121.1(2) . . ?
C28 C27 C32 113.0(2) . . ?
C28 C27 B1 128.0(2) . . ?
C32 C27 B1 119.0(2) . . ?
F15 C44 C43 115.9(2) . . ?
F15 C44 C39 119.9(2) . . ?
C43 C44 C39 124.2(3) . . ?
C21 C22 C23 120.9(3) . . ?
F9 C37 C38 121.0(2) . . ?
F9 C37 C36 119.5(3) . . ?
C38 C37 C36 119.5(3) . . ?
F5 C32 C31 116.1(2) . . ?
F5 C32 C27 118.9(2) . . ?
C31 C32 C27 125.0(2) . . ?
F10 C38 C37 114.8(2) . . ?
F10 C38 C33 120.4(2) . . ?
C37 C38 C33 124.8(2) . . ?
F11 C40 C39 121.3(2) . . ?
F11 C40 C41 114.1(2) . . ?
C39 C40 C41 124.6(2) . . ?
F13 C42 C41 120.6(3) . . ?
F13 C42 C43 120.7(3) . . ?
C41 C42 C43 118.7(2) . . ?
C38 C33 C34 112.7(2) . . ?
C38 C33 B1 127.1(2) . . ?
C34 C33 B1 120.2(2) . . ?
F6 C34 C35 116.1(2) . . ?
F6 C34 C33 119.5(2) . . ?
C35 C34 C33 124.4(3) . . ?
F1 C28 C27 122.5(2) . . ?
F1 C28 C29 113.9(2) . . ?
C27 C28 C29 123.6(2) . . ?
C24 C23 C22 117.6(3) . . ?
C24 C23 C26 121.9(2) . . ?
C22 C23 C26 120.5(3) . . ?
F4 C31 C30 119.8(2) . . ?
F4 C31 C32 120.8(2) . . ?
C30 C31 C32 119.5(2) . . ?
F2 C29 C30 120.1(2) . . ?
F2 C29 C28 119.6(2) . . ?
C30 C29 C28 120.4(2) . . ?
C22 C21 C20 121.5(2) . . ?
F12 C41 C42 120.3(2) . . ?
F12 C41 C40 120.1(2) . . ?
C42 C41 C40 119.5(3) . . ?
F7 C35 C36 120.0(3) . . ?
F7 C35 C34 120.3(3) . . ?
C36 C35 C34 119.7(3) . . ?
F14 C43 C42 119.6(2) . . ?
F14 C43 C44 120.3(3) . . ?
C42 C43 C44 120.1(2) . . ?
C23 C24 C25 121.4(3) . . ?
F3 C30 C31 121.7(2) . . ?
F3 C30 C29 119.8(3) . . ?
C31 C30 C29 118.6(2) . . ?
F8 C36 C35 121.5(3) . . ?
F8 C36 C37 119.6(3) . . ?
C35 C36 C37 118.9(3) . . ?
C24 C25 C20 120.8(3) . . ?
C19 C16 C17 109.4(2) . . ?
C19 C16 C18 108.3(2) . . ?
C17 C16 C18 106.4(2) . . ?
C19 C16 P1 110.73(18) . . ?
C17 C16 P1 110.52(19) . . ?
C18 C16 P1 111.38(19) . . ?

loop_
_geom_bond_atom_site_label_1
_geom_bond_atom_site_label_2
_geom_bond_distance
_geom_bond_site_symmetry_2
_geom_bond_publ_flag
S1 C1 1.785(3) . ?
S1 P1 2.0916(13) . ?
S2 C20 1.778(3) . ?
S2 B1 1.991(3) . ?
P1 C8 1.895(3) . ?
P1 C12 1.902(3) . ?
P1 C16 1.912(3) . ?
F5 C32 1.359(3) . ?
F11 C40 1.358(3) . ?
F6 C34 1.357(3) . ?
F10 C38 1.361(3) . ?
F2 C29 1.354(3) . ?
F1 C28 1.349(3) . ?
F12 C41 1.345(3) . ?
F9 C37 1.353(3) . ?
F15 C44 1.354(3) . ?
F14 C43 1.353(3) . ?
F7 C35 1.354(3) . ?
F4 C31 1.348(3) . ?
F8 C36 1.348(3) . ?
F3 C30 1.342(3) . ?
F13 C42 1.342(3) . ?
B1 C39 1.639(4) . ?
B1 C33 1.647(4) . ?
B1 C27 1.649(4) . ?
C1 C2 1.378(4) . ?
C1 C6 1.404(4) . ?
C2 C3 1.390(4) . ?
C8 C10 1.536(4) . ?
C8 C11 1.537(4) . ?
C8 C9 1.545(4) . ?
C3 C4 1.389(4) . ?
C4 C5 1.391(4) . ?
C4 C7 1.505(4) . ?
C12 C15 1.533(4) . ?
C12 C14 1.542(4) . ?
C12 C13 1.548(4) . ?
C6 C5 1.373(4) . ?
C20 C21 1.383(4) . ?
C20 C25 1.389(4) . ?
C39 C40 1.382(4) . ?
C39 C44 1.396(4) . ?
C27 C28 1.386(4) . ?
C27 C32 1.391(4) . ?
C44 C43 1.375(4) . ?
C22 C21 1.381(4) . ?
C22 C23 1.396(4) . ?
C37 C38 1.373(4) . ?
C37 C36 1.385(4) . ?
C32 C31 1.379(4) . ?
C38 C33 1.383(4) . ?
C40 C41 1.390(4) . ?
C42 C41 1.364(4) . ?
C42 C43 1.374(4) . ?
C33 C34 1.398(4) . ?
C34 C35 1.382(4) . ?
C28 C29 1.388(4) . ?
C23 C24 1.385(4) . ?
C23 C26 1.509(4) . ?
C31 C30 1.364(4) . ?
C29 C30 1.374(4) . ?
C35 C36 1.358(4) . ?
C24 C25 1.389(4) . ?
C16 C19 1.530(4) . ?
C16 C17 1.541(4) . ?
C16 C18 1.544(4) . ?

loop_
_cod_related_entry_id
_cod_related_entry_database
_cod_related_entry_code
1 ChemSpider 30660743
